data_2242606
loop_
_publ_author_name
'F\'abry, Jan'

_publ_section_title
;
 A resonance-assisted intramolecular hydrogen bond in compounds containing
 2-hydroxy-3,5-dinitrobenzoic acid and its various deprotonated forms:
 redetermination of several related structures
;
_journal_coeditor_code SU5452
_journal_issue 9
_journal_name_full 'Acta Crystallographica Section E'
_journal_page_first 1344
_journal_page_last 1357
_journal_paper_doi 10.1107/S2056989018011544
_journal_volume 74
_journal_year 2018
_chemical_formula_iupac 'C6 H12 N3 +, C7 H3 N2 O7 -'
_chemical_formula_moiety 'C6 H12 N3 +, C7 H3 N2 O7 -'
_chemical_formula_sum 'C13 H15 N5 O7'
_chemical_formula_weight 353.30
_chemical_name_systematic
;
3-(1<i>H</i>-Imidazol-1-yl)propanaminium 2-carboxy-4,6-dinitrophenolate
;
_space_group_crystal_system triclinic
_space_group_IT_number 2
_space_group_name_Hall '-P 1'
_space_group_name_H-M_alt 'P -1'
_symmetry_space_group_name_Hall '-P 1'
_symmetry_space_group_name_H-M 'P -1'
_atom_sites_solution_hydrogens difmap
_atom_sites_solution_primary direct
_cell_angle_alpha 93.075(6)
_cell_angle_beta 95.863(5)
_cell_angle_gamma 104.944(6)
_cell_formula_units_Z 2
_cell_length_a 7.0109(4)
_cell_length_b 10.6617(8)
_cell_length_c 10.7454(7)
_cell_measurement_reflns_used 2218
_cell_measurement_temperature 173(2)
_cell_measurement_theta_max 72.3278
_cell_measurement_theta_min 4.1468
_cell_volume 769.30(9)
_computing_cell_refinement
;
CrysAlis PRO (Agilent, 2012)
;
_computing_data_collection
;
CrysAlis PRO (Agilent, 2012)
;
_computing_data_reduction
;
CrysAlis RED (Agilent, 2012)
;
_computing_structure_refinement
;
JANA2006 (Petricek et al., 2014)
;
_computing_structure_solution
;
SUPERFLIP (Palatinus & Chapuis, 2007)
;
_diffrn_ambient_temperature 173(2)
_diffrn_detector_area_resol_mean 16.0416
_diffrn_measured_fraction_theta_full 0.996
_diffrn_measured_fraction_theta_max 0.967
_diffrn_measurement_device_type 'Agilent Xcalibur (Eos, Gemini)'
_diffrn_measurement_method '\w scans'
_diffrn_radiation_monochromator graphite
_diffrn_radiation_type CuK\a
_diffrn_radiation_wavelength 1.54184
_diffrn_reflns_av_R_equivalents 0.0264
_diffrn_reflns_limit_h_max 5
_diffrn_reflns_limit_h_min -8
_diffrn_reflns_limit_k_max 13
_diffrn_reflns_limit_k_min -12
_diffrn_reflns_limit_l_max 13
_diffrn_reflns_limit_l_min -13
_diffrn_reflns_number 4664
_diffrn_reflns_theta_full 67.684
_diffrn_reflns_theta_max 72.478
_diffrn_reflns_theta_min 4.150
_exptl_absorpt_coefficient_mu 1.085
_exptl_absorpt_correction_T_max 1.00000
_exptl_absorpt_correction_T_min 0.92490
_exptl_absorpt_correction_type multi-scan
_exptl_absorpt_process_details
;
(CrysAlis PRO and CrysAlis RED; Agilent, 2012)
;
_exptl_crystal_colour yellow
_exptl_crystal_density_diffrn 1.525
_exptl_crystal_density_method 'not measured'
_exptl_crystal_description irregular
_exptl_crystal_F_000 368
_exptl_crystal_size_max 0.22
_exptl_crystal_size_mid 0.14
_exptl_crystal_size_min 0.12
_refine_diff_density_max 0.21
_refine_diff_density_min -0.18
_refine_ls_extinction_coef 74E1(13)
_refine_ls_extinction_method
;
B-C type 1 Lorentzian isotropic (Becker & Coppens, 1974)
;
_refine_ls_goodness_of_fit_ref 1.64
_refine_ls_hydrogen_treatment mixed
_refine_ls_matrix_type full
_refine_ls_number_constraints 46
_refine_ls_number_parameters 229
_refine_ls_number_reflns 2953
_refine_ls_number_restraints 0
_refine_ls_R_factor_all 0.0478
_refine_ls_R_factor_gt 0.0406
_refine_ls_shift/su_max 0.0132
_refine_ls_shift/su_mean 0.0005
_refine_ls_structure_factor_coef Fsqd
_refine_ls_weighting_details w=1/(\s^2^(I)+0.0004I^2^)
_refine_ls_weighting_scheme sigma
_refine_ls_wR_factor_gt 0.0951
_refine_ls_wR_factor_ref 0.1001
_reflns_number_gt 2426
_reflns_number_total 2953
_reflns_threshold_expression I>3\s(I)
_cod_data_source_file su5452sup1.cif
_cod_data_source_block TIYZIM
_cod_database_code 2242606
_shelx_space_group_comment
;
The symmetry employed for this shelxl refinement is uniquely defined
by the following loop, which should always be used as a source of
symmetry information in preference to the above space-group names.
They are only intended as comments.
;

loop_
_space_group_symop_operation_xyz
'x, y, z'
'-x, -y, -z'

loop_
_atom_site_type_symbol
_atom_site_label
_atom_site_fract_x
_atom_site_fract_y
_atom_site_fract_z
_atom_site_U_iso_or_equiv
_atom_site_adp_type
_atom_site_calc_flag
_atom_site_occupancy
O O1b -0.19161(17) 0.67539(12) 0.52684(11) 0.0294(4) Uani d 1
O O2b -0.38292(17) 0.47166(12) 0.40838(12) 0.0313(4) Uani d 1
O O3b -0.25511(17) 0.37712(12) 0.26158(12) 0.0312(4) Uani d 1
O O4b 0.41258(19) 0.58639(13) 0.16853(13) 0.0365(5) Uani d 1
O O5b 0.59776(18) 0.75622(13) 0.28239(14) 0.0382(5) Uani d 1
O O6b 0.3446(2) 0.93719(14) 0.62658(15) 0.0474(5) Uani d 1
O O7b 0.02822(19) 0.91655(13) 0.61477(13) 0.0410(5) Uani d 1
N N1b 0.1720(2) 0.88469(14) 0.58118(14) 0.0301(5) Uani d 1
N N2b 0.4396(2) 0.67347(14) 0.25363(14) 0.0281(5) Uani d 1
C C1b -0.0455(2) 0.68023(16) 0.46268(15) 0.0225(5) Uani d 1
C C2b -0.0572(2) 0.57873(15) 0.36597(15) 0.0217(5) Uani d 1
C C3b 0.0987(2) 0.57933(16) 0.29810(15) 0.0228(5) Uani d 1
H H3b 0.086172 0.512562 0.233219 0.0273 Uiso d 1
C C4b 0.2738(2) 0.67709(16) 0.32422(15) 0.0238(5) Uani d 1
C C5b 0.2967(2) 0.77664(16) 0.41630(15) 0.0244(5) Uani d 1
H H5b 0.418494 0.842618 0.433677 0.0292 Uiso d 1
C C6b 0.1392(2) 0.77850(16) 0.48267(15) 0.0244(5) Uani d 1
C C7b -0.2405(2) 0.46767(16) 0.33986(15) 0.0245(5) Uani d 1
N N1a -0.2235(2) 0.05127(14) -0.17301(14) 0.0305(5) Uani d 1
N N2a -0.0146(2) 0.22579(13) -0.06967(13) 0.0239(4) Uani d 1
N N3a 0.3467(2) 0.20531(13) 0.28160(13) 0.0254(4) Uani d 1
C C1a -0.0395(2) 0.12591(16) -0.15749(16) 0.0272(6) Uani d 1
H H1a 0.06324 0.111094 -0.202772 0.0327 Uiso d 1
C C2a -0.3211(3) 0.10665(17) -0.08987(17) 0.0314(6) Uani d 1
H H2a -0.457443 0.07432 -0.079116 0.0377 Uiso d 1
C C3a -0.1954(3) 0.21356(17) -0.02572(17) 0.0294(6) Uani d 1
H H3a -0.225845 0.269084 0.03706 0.0353 Uiso d 1
C C4a 0.1719(2) 0.32466(17) -0.02832(15) 0.0268(5) Uani d 1
H H4aa 0.242014 0.351332 -0.101965 0.0322 Uiso d 1
H H4ab 0.142708 0.403798 0.008481 0.0322 Uiso d 1
C C5a 0.3076(2) 0.27759(16) 0.06668(16) 0.0271(5) Uani d 1
H H5aa 0.324487 0.193134 0.033664 0.0326 Uiso d 1
H H5ab 0.440667 0.340434 0.079114 0.0326 Uiso d 1
C C6a 0.2253(2) 0.26206(16) 0.19085(15) 0.0279(6) Uani d 1
H H6aa 0.218227 0.347891 0.227027 0.0335 Uiso d 1
H H6ab 0.08712 0.206021 0.17726 0.0335 Uiso d 1
H H2b -0.339134 0.554144 0.46148 0.075(9) Uiso d 1
H H3aa 0.329781 0.119532 0.260701 0.045(4) Uiso d 1
H H3ab 0.475827 0.248704 0.284554 0.045(4) Uiso d 1
H H3ac 0.313145 0.21209 0.359189 0.045(4) Uiso d 1

loop_
_atom_site_aniso_label
_atom_site_aniso_U_11
_atom_site_aniso_U_22
_atom_site_aniso_U_33
_atom_site_aniso_U_12
_atom_site_aniso_U_13
_atom_site_aniso_U_23
_atom_site_aniso_type_symbol
O1b 0.0268(6) 0.0307(7) 0.0277(6) 0.0010(5) 0.0098(5) -0.0050(5) O
O2b 0.0247(6) 0.0313(7) 0.0327(7) -0.0024(5) 0.0088(5) -0.0060(5) O
O3b 0.0283(6) 0.0285(7) 0.0317(7) 0.0002(5) 0.0047(5) -0.0082(5) O
O4b 0.0371(7) 0.0325(7) 0.0413(8) 0.0085(6) 0.0167(6) -0.0042(6) O
O5b 0.0231(6) 0.0380(8) 0.0506(9) 0.0010(6) 0.0111(6) 0.0014(6) O
O6b 0.0352(7) 0.0408(8) 0.0552(10) -0.0009(6) -0.0052(7) -0.0197(7) O
O7b 0.0398(7) 0.0333(7) 0.0470(8) 0.0034(6) 0.0162(6) -0.0121(6) O
N1b 0.0326(8) 0.0241(8) 0.0301(8) 0.0012(6) 0.0060(6) -0.0023(6) N
N2b 0.0260(7) 0.0259(7) 0.0343(8) 0.0074(6) 0.0092(6) 0.0063(6) N
C1b 0.0234(8) 0.0236(8) 0.0201(8) 0.0054(6) 0.0034(6) 0.0027(6) C
C2b 0.0218(8) 0.0215(8) 0.0207(8) 0.0036(6) 0.0019(6) 0.0029(6) C
C3b 0.0265(8) 0.0220(8) 0.0208(8) 0.0077(7) 0.0043(6) 0.0017(6) C
C4b 0.0220(8) 0.0254(8) 0.0260(8) 0.0080(7) 0.0064(7) 0.0057(7) C
C5b 0.0220(8) 0.0220(8) 0.0269(8) 0.0015(6) 0.0023(7) 0.0050(7) C
C6b 0.0276(8) 0.0210(8) 0.0230(8) 0.0045(7) 0.0018(7) -0.0001(6) C
C7b 0.0247(8) 0.0261(8) 0.0216(8) 0.0051(7) 0.0021(6) 0.0007(6) C
N1a 0.0292(8) 0.0252(8) 0.0349(8) 0.0050(6) 0.0011(6) -0.0007(6) N
N2a 0.0247(7) 0.0234(7) 0.0229(7) 0.0054(6) 0.0034(5) 0.0002(6) N
N3a 0.0268(7) 0.0229(7) 0.0245(7) 0.0041(6) 0.0021(6) -0.0026(6) N
C1a 0.0286(9) 0.0260(9) 0.0278(9) 0.0087(7) 0.0051(7) -0.0018(7) C
C2a 0.0269(9) 0.0316(10) 0.0352(10) 0.0047(7) 0.0073(7) 0.0060(8) C
C3a 0.0301(9) 0.0311(9) 0.0289(9) 0.0095(7) 0.0092(7) 0.0016(7) C
C4a 0.0277(8) 0.0248(8) 0.0248(8) 0.0009(7) 0.0052(7) 0.0000(7) C
C5a 0.0237(8) 0.0295(9) 0.0260(9) 0.0030(7) 0.0055(7) -0.0021(7) C
C6a 0.0301(9) 0.0306(9) 0.0261(9) 0.0125(7) 0.0053(7) 0.0016(7) C

loop_
_atom_type_symbol
_atom_type_scat_dispersion_real
_atom_type_scat_dispersion_imag
_atom_type_scat_source
C 0.0181 0.0091 'International Tables Vol C tables 4.2.6.8 and 6.1.1.1'
H 0.0000 0.0000 'International Tables Vol C tables 4.2.6.8 and 6.1.1.1'
N 0.0311 0.0180 'International Tables Vol C tables 4.2.6.8 and 6.1.1.1'
O 0.0492 0.0322 'International Tables Vol C tables 4.2.6.8 and 6.1.1.1'

loop_
_geom_angle_atom_site_label_1
_geom_angle_atom_site_label_2
_geom_angle_atom_site_label_3
_geom_angle
C1b O1b H2b 99.82(10)
C7b O2b H2b 106.90(11)
O6b N1b O7b 123.30(15)
O6b N1b C6b 117.72(16)
O7b N1b C6b 118.97(13)
O4b N2b O5b 123.59(16)
O4b N2b C4b 117.89(12)
O5b N2b C4b 118.52(14)
O1b C1b C2b 120.19(13)
O1b C1b C6b 124.76(15)
C2b C1b C6b 115.00(15)
C1b C2b C3b 121.54(13)
C1b C2b C7b 119.88(15)
C3b C2b C7b 118.56(14)
C2b C3b H3b 120.01
C2b C3b C4b 119.99(15)
H3b C3b C4b 120.01
N2b C4b C3b 119.03(14)
N2b C4b C5b 119.24(13)
C3b C4b C5b 121.73(16)
C4b C5b H5b 120.69
C4b C5b C6b 118.62(13)
H5b C5b C6b 120.69
N1b C6b C1b 120.26(15)
N1b C6b C5b 116.59(13)
C1b C6b C5b 123.09(15)
O2b C7b O3b 121.86(14)
O2b C7b C2b 115.78(14)
O3b C7b C2b 122.33(16)
C1a N1a C2a 105.01(14)
C1a N2a C3a 106.69(13)
C1a N2a C4a 125.73(15)
C3a N2a C4a 127.56(14)
C6a N3a H3aa 111.33(12)
C6a N3a H3ab 109.46(13)
C6a N3a H3ac 111.76(15)
H3aa N3a H3ab 110.21(16)
H3aa N3a H3ac 106.71(14)
H3ab N3a H3ac 107.27(13)
N1a C1a N2a 111.91(16)
N1a C1a H1a 124.04
N2a C1a H1a 124.04
N1a C2a H2a 124.86
N1a C2a C3a 110.28(15)
H2a C2a C3a 124.86
N2a C3a C2a 106.10(16)
N2a C3a H3a 126.95
C2a C3a H3a 126.95
N2a C4a H4aa 109.47
N2a C4a H4ab 109.47
N2a C4a C5a 112.62(14)
H4aa C4a H4ab 106.12
H4aa C4a C5a 109.47
H4ab C4a C5a 109.47
C4a C5a H5aa 109.47
C4a C5a H5ab 109.47
C4a C5a C6a 111.50(15)
H5aa C5a H5ab 107.36
H5aa C5a C6a 109.47
H5ab C5a C6a 109.47
N3a C6a C5a 112.35(15)
N3a C6a H6aa 109.47
N3a C6a H6ab 109.47
C5a C6a H6aa 109.47
C5a C6a H6ab 109.47
H6aa C6a H6ab 106.43
O1b H2b O2b 156.29(9)

loop_
_geom_bond_atom_site_label_1
_geom_bond_atom_site_label_2
_geom_bond_distance
O1b C1b 1.284(2)
O2b C7b 1.308(2)
O2b H2b 0.9820(12)
O3b C7b 1.222(2)
O4b N2b 1.232(2)
O5b N2b 1.2248(17)
O6b N1b 1.2313(18)
O7b N1b 1.225(2)
N1b C6b 1.464(2)
N2b C4b 1.458(2)
C1b C2b 1.440(2)
C1b C6b 1.428(2)
C2b C3b 1.373(2)
C2b C7b 1.496(2)
C3b H3b 0.95
C3b C4b 1.382(2)
C4b C5b 1.378(2)
C5b H5b 0.95
C5b C6b 1.378(2)
N1a C1a 1.318(2)
N1a C2a 1.376(3)
N2a C1a 1.348(2)
N2a C3a 1.375(2)
N2a C4a 1.4622(19)
N3a C6a 1.483(2)
N3a H3aa 0.9042(14)
N3a H3ab 0.9009(13)
N3a H3ac 0.8932(14)
C1a H1a 0.95
C2a H2a 0.95
C2a C3a 1.351(2)
C3a H3a 0.95
C4a H4aa 0.99
C4a H4ab 0.99
C4a C5a 1.517(2)
C5a H5aa 0.99
C5a H5ab 0.99
C5a C6a 1.507(2)
C6a H6aa 0.99
C6a H6ab 0.99

loop_
_geom_hbond_atom_site_label_D
_geom_hbond_atom_site_label_H
_geom_hbond_atom_site_label_A
_geom_hbond_site_symmetry_A
_geom_hbond_distance_DH
_geom_hbond_distance_HA
_geom_hbond_distance_DA
_geom_hbond_angle_DHA
C4a H4aa O4b 2_665 0.99 2.53 3.359(2) 141
O2b H2b O1b . 0.9820(12) 1.5161(11) 2.4473(16) 156.29(9)
O2b H2b C1b . 0.9820(12) 2.1471(15) 2.7833(18) 121.00(8)
N3a H3aa N1a 2_555 0.9042(14) 1.9318(14) 2.797(2) 159.60(10)
N3a H3ab O2b 1_655 0.9009(13) 2.5650(12) 3.1297(17) 121.35(10)
N3a H3ab O3b 1_655 0.9009(13) 2.0721(11) 2.9537(17) 165.79(10)
N3a H3ac O1b 2_566 0.8932(14) 2.0610(13) 2.815(2) 141.47(11)
N3a H3ac O7b 2_566 0.8932(14) 2.4844(13) 2.9712(19) 114.74(8)
